data_7160898
loop_
_publ_author_name
'Kameshwaran, Chinnagounder'
'Nawaz Khan, Fazlur-Rahman'

_publ_section_title
;
 Ruthenium-Catalyzed Late-Stage C--H Alkenylation of
 N-arylpyridazino[4,5-b] quinolin-1(2H)-ones
;
_journal_name_full 'Organic &amp; Biomolecular Chemistry'
_journal_paper_doi 10.1039/D5OB01511A
_journal_year 2025
_chemical_formula_moiety 'C20 H14 Cl N3 O'
_chemical_formula_sum 'C20 H14 Cl N3 O'
_chemical_formula_weight 347.79
_space_group_crystal_system triclinic
_space_group_IT_number 2
_space_group_name_Hall '-P 1'
_space_group_name_H-M_alt 'P -1'
_atom_sites_solution_hydrogens geom
_audit_creation_method SHELXL-2019/1
_audit_update_record
;
2024-09-02 deposited with the CCDC.	2025-11-28 downloaded from the CCDC.
;
_cell_angle_alpha 100.814(5)
_cell_angle_beta 104.185(5)
_cell_angle_gamma 117.719(5)
_cell_formula_units_Z 2
_cell_length_a 9.7967(16)
_cell_length_b 9.9850(17)
_cell_length_c 10.4267(18)
_cell_measurement_reflns_used 7021
_cell_measurement_temperature 300(2)
_cell_measurement_theta_max 25.33
_cell_measurement_theta_min 2.41
_cell_volume 819.5(2)
_computing_cell_refinement 'Bruker APEX4/SAINT'
_computing_data_collection 'Bruker APEX4'
_computing_data_reduction 'Bruker APEX4/SAINT'
_computing_molecular_graphics 'Bruker SHELXTL'
_computing_publication_material 'Bruker SHELXTL'
_computing_structure_refinement 'SHELXL-2019/1 (Sheldrick, 2019)'
_computing_structure_solution 'SHELXL-2019/1 (Sheldrick, 2019)'
_diffrn_ambient_temperature 300(2)
_diffrn_measured_fraction_theta_full 1.000
_diffrn_measured_fraction_theta_max 0.999
_diffrn_measurement_device_type 'Bruker D8 QUEST diffractometer with PHOTON II detector'
_diffrn_measurement_method '\f and \w scans'
_diffrn_radiation_type MoK\a
_diffrn_radiation_wavelength 0.71073
_diffrn_reflns_av_R_equivalents 0.0418
_diffrn_reflns_av_unetI/netI 0.0388
_diffrn_reflns_Laue_measured_fraction_full 1.000
_diffrn_reflns_Laue_measured_fraction_max 0.999
_diffrn_reflns_limit_h_max 13
_diffrn_reflns_limit_h_min -12
_diffrn_reflns_limit_k_max 13
_diffrn_reflns_limit_k_min -13
_diffrn_reflns_limit_l_max 13
_diffrn_reflns_limit_l_min -13
_diffrn_reflns_number 20366
_diffrn_reflns_point_group_measured_fraction_full 1.000
_diffrn_reflns_point_group_measured_fraction_max 0.999
_diffrn_reflns_theta_full 25.242
_diffrn_reflns_theta_max 28.251
_diffrn_reflns_theta_min 2.152
_diffrn_source 'i-mu-s microfocus source'
_exptl_absorpt_coefficient_mu 0.246
_exptl_absorpt_correction_T_max 0.7457
_exptl_absorpt_correction_T_min 0.6683
_exptl_absorpt_correction_type multi-scan
_exptl_absorpt_process_details 'SADABS (BRUKER)'
_exptl_crystal_colour colourless
_exptl_crystal_density_diffrn 1.409
_exptl_crystal_description block
_exptl_crystal_F_000 360
_exptl_crystal_size_max 0.270
_exptl_crystal_size_mid 0.183
_exptl_crystal_size_min 0.104
_refine_diff_density_max 0.232
_refine_diff_density_min -0.389
_refine_diff_density_rms 0.042
_refine_ls_extinction_method none
_refine_ls_goodness_of_fit_ref 1.023
_refine_ls_hydrogen_treatment constr
_refine_ls_matrix_type full
_refine_ls_number_parameters 226
_refine_ls_number_reflns 4054
_refine_ls_number_restraints 0
_refine_ls_restrained_S_all 1.023
_refine_ls_R_factor_all 0.0924
_refine_ls_R_factor_gt 0.0495
_refine_ls_shift/su_max 0.000
_refine_ls_shift/su_mean 0.000
_refine_ls_structure_factor_coef Fsqd
_refine_ls_weighting_details 'w=1/[\s^2^(Fo^2^)+(0.0413P)^2^+0.3932P] where P=(Fo^2^+2Fc^2^)/3'
_refine_ls_weighting_scheme calc
_refine_ls_wR_factor_gt 0.1067
_refine_ls_wR_factor_ref 0.1300
_reflns_Friedel_coverage 0.000
_reflns_number_gt 2542
_reflns_number_total 4054
_reflns_threshold_expression 'I > 2\s(I)'
_cod_data_source_file d5ob01511a2.cif
_cod_data_source_block 2B_140824_0m_a
_cod_database_code 7160898
_shelx_shelxl_version_number 2019/1
_shelx_space_group_comment
;
The symmetry employed for this shelxl refinement is uniquely defined
by the following loop, which should always be used as a source of
symmetry information in preference to the above space-group names.
They are only intended as comments.
;
_shelx_estimated_absorpt_t_min 0.937
_shelx_estimated_absorpt_t_max 0.975

loop_
_space_group_symop_operation_xyz
'x, y, z'
'-x, -y, -z'

loop_
_atom_site_label
_atom_site_type_symbol
_atom_site_fract_x
_atom_site_fract_y
_atom_site_fract_z
_atom_site_U_iso_or_equiv
_atom_site_adp_type
_atom_site_occupancy
_atom_site_site_symmetry_order
_atom_site_calc_flag
_atom_site_refinement_flags_posn
_atom_site_refinement_flags_adp
_atom_site_refinement_flags_occupancy
_atom_site_disorder_assembly
_atom_site_disorder_group
Cl1 Cl 0.09888(8) 0.64503(9) 0.84767(7) 0.0739(2) Uani 1 1 d . . . . .
O1 O 0.45289(17) 0.17488(18) 0.48391(15) 0.0564(4) Uani 1 1 d . . . . .
N1 N -0.0882(2) 0.1036(2) 0.35990(18) 0.0474(4) Uani 1 1 d . . . . .
N2 N 0.2304(2) -0.0278(2) 0.29313(17) 0.0466(4) Uani 1 1 d . . . . .
N3 N 0.0706(2) -0.1080(2) 0.19748(18) 0.0553(5) Uani 1 1 d . . . . .
C2 C 0.1267(2) 0.3243(2) 0.5792(2) 0.0385(4) Uani 1 1 d . . . . .
C3 C -0.0390(2) 0.2290(2) 0.4753(2) 0.0428(5) Uani 1 1 d . . . . .
C4 C -0.1584(3) 0.2654(3) 0.4933(2) 0.0529(5) Uani 1 1 d . . . . .
H4 H -0.267135 0.202712 0.426489 0.064 Uiso 1 1 calc R U . . .
C5 C -0.1173(3) 0.3891(3) 0.6054(2) 0.0541(6) Uani 1 1 d . . . . .
H5 H -0.196808 0.411887 0.615587 0.065 Uiso 1 1 calc R U . . .
C6 C 0.0471(3) 0.4834(3) 0.7069(2) 0.0482(5) Uani 1 1 d . . . . .
C7 C 0.1659(2) 0.4529(2) 0.6961(2) 0.0442(5) Uani 1 1 d . . . . .
H7 H 0.273082 0.516435 0.765551 0.053 Uiso 1 1 calc R U . . .
C8 C 0.2455(2) 0.2855(2) 0.56373(19) 0.0363(4) Uani 1 1 d . . . . .
C9 C 0.1930(2) 0.1574(2) 0.44394(19) 0.0382(4) Uani 1 1 d . . . . .
C10 C 0.0259(2) 0.0718(2) 0.3461(2) 0.0424(5) Uani 1 1 d . . . . .
C11 C 0.3045(2) 0.1066(2) 0.4130(2) 0.0415(4) Uani 1 1 d . . . . .
C12 C -0.0234(3) -0.0594(3) 0.2231(2) 0.0546(6) Uani 1 1 d . . . . .
H12 H -0.131991 -0.113062 0.157030 0.066 Uiso 1 1 calc R U . . .
C13 C 0.4145(2) 0.3774(2) 0.67820(19) 0.0378(4) Uani 1 1 d . . . . .
C14 C 0.5347(3) 0.5304(3) 0.6928(2) 0.0534(5) Uani 1 1 d . . . . .
H14 H 0.512561 0.577471 0.628044 0.064 Uiso 1 1 calc R U . . .
C15 C 0.6885(3) 0.6144(3) 0.8038(3) 0.0624(6) Uani 1 1 d . . . . .
H15 H 0.770429 0.716226 0.811288 0.075 Uiso 1 1 calc R U . . .
C16 C 0.7211(3) 0.5493(3) 0.9024(2) 0.0565(6) Uani 1 1 d . . . . .
H16 H 0.823521 0.607391 0.978092 0.068 Uiso 1 1 calc R U . . .
C17 C 0.6015(3) 0.3979(3) 0.8887(2) 0.0560(6) Uani 1 1 d . . . . .
H17 H 0.622832 0.352979 0.955567 0.067 Uiso 1 1 calc R U . . .
C18 C 0.4498(3) 0.3113(3) 0.7767(2) 0.0481(5) Uani 1 1 d . . . . .
H18 H 0.370484 0.207328 0.767309 0.058 Uiso 1 1 calc R U . . .
C19 C 0.3311(3) -0.0884(3) 0.2569(2) 0.0556(6) Uani 1 1 d . . . . .
H19A H 0.258201 -0.203004 0.201846 0.067 Uiso 1 1 calc R U . . .
H19B H 0.408707 -0.076004 0.343365 0.067 Uiso 1 1 calc R U . . .
C20 C 0.4261(3) -0.0068(3) 0.1764(3) 0.0693(7) Uani 1 1 d . . . . .
H20 H 0.514527 -0.018743 0.175468 0.083 Uiso 1 1 calc R U . . .
C21 C 0.4020(5) 0.0766(4) 0.1091(4) 0.1038(11) Uani 1 1 d . . . . .
H21A H 0.315280 0.092755 0.106266 0.125 Uiso 1 1 calc R U . . .
H21B H 0.470684 0.122475 0.061986 0.125 Uiso 1 1 calc R U . . .

loop_
_atom_site_aniso_label
_atom_site_aniso_U_11
_atom_site_aniso_U_22
_atom_site_aniso_U_33
_atom_site_aniso_U_23
_atom_site_aniso_U_13
_atom_site_aniso_U_12
Cl1 0.0776(4) 0.0918(5) 0.0638(4) 0.0094(3) 0.0206(3) 0.0636(4)
O1 0.0426(9) 0.0630(10) 0.0511(9) 0.0010(7) 0.0077(7) 0.0312(8)
N1 0.0337(9) 0.0453(10) 0.0486(10) 0.0127(8) 0.0064(7) 0.0165(8)
N2 0.0475(10) 0.0430(10) 0.0413(9) 0.0079(8) 0.0133(8) 0.0228(8)
N3 0.0460(10) 0.0471(11) 0.0468(10) 0.0017(8) 0.0088(8) 0.0157(9)
C2 0.0350(10) 0.0406(11) 0.0414(10) 0.0179(8) 0.0127(8) 0.0211(9)
C3 0.0353(10) 0.0434(11) 0.0466(11) 0.0195(9) 0.0119(9) 0.0194(9)
C4 0.0352(11) 0.0601(14) 0.0606(14) 0.0220(11) 0.0122(10) 0.0261(11)
C5 0.0476(13) 0.0682(15) 0.0644(14) 0.0298(12) 0.0244(11) 0.0403(12)
C6 0.0514(12) 0.0567(13) 0.0480(12) 0.0213(10) 0.0202(10) 0.0356(11)
C7 0.0398(11) 0.0504(12) 0.0410(11) 0.0138(9) 0.0103(9) 0.0264(10)
C8 0.0331(10) 0.0349(10) 0.0377(10) 0.0152(8) 0.0109(8) 0.0163(8)
C9 0.0349(10) 0.0373(10) 0.0373(10) 0.0144(8) 0.0103(8) 0.0169(9)
C10 0.0360(10) 0.0403(11) 0.0401(10) 0.0135(9) 0.0094(8) 0.0153(9)
C11 0.0429(11) 0.0398(11) 0.0379(10) 0.0119(8) 0.0133(9) 0.0211(9)
C12 0.0400(12) 0.0503(13) 0.0455(12) 0.0036(10) 0.0044(10) 0.0144(11)
C13 0.0340(10) 0.0381(11) 0.0380(10) 0.0076(8) 0.0109(8) 0.0203(9)
C14 0.0457(12) 0.0465(13) 0.0553(13) 0.0163(10) 0.0111(10) 0.0201(11)
C15 0.0412(12) 0.0433(13) 0.0719(16) 0.0074(12) 0.0102(11) 0.0105(11)
C16 0.0385(12) 0.0591(15) 0.0471(12) -0.0041(11) 0.0003(9) 0.0242(12)
C17 0.0498(13) 0.0655(15) 0.0433(12) 0.0134(11) 0.0052(10) 0.0322(12)
C18 0.0412(11) 0.0467(12) 0.0485(12) 0.0155(10) 0.0111(9) 0.0210(10)
C19 0.0637(14) 0.0522(13) 0.0498(12) 0.0072(10) 0.0209(11) 0.0347(12)
C20 0.0744(17) 0.0685(17) 0.0630(16) 0.0085(13) 0.0315(14) 0.0397(15)
C21 0.149(3) 0.106(3) 0.124(3) 0.062(2) 0.099(3) 0.088(3)

loop_
_atom_type_symbol
_atom_type_description
_atom_type_scat_dispersion_real
_atom_type_scat_dispersion_imag
_atom_type_scat_source
C C 0.0033 0.0016 'International Tables Vol C Tables 4.2.6.8 and 6.1.1.4'
H H 0.0000 0.0000 'International Tables Vol C Tables 4.2.6.8 and 6.1.1.4'
Cl Cl 0.1484 0.1585 'International Tables Vol C Tables 4.2.6.8 and 6.1.1.4'
N N 0.0061 0.0033 'International Tables Vol C Tables 4.2.6.8 and 6.1.1.4'
O O 0.0106 0.0060 'International Tables Vol C Tables 4.2.6.8 and 6.1.1.4'

loop_
_geom_angle_atom_site_label_1
_geom_angle_atom_site_label_2
_geom_angle_atom_site_label_3
_geom_angle
_geom_angle_site_symmetry_1
_geom_angle_site_symmetry_3
_geom_angle_publ_flag
C10 N1 C3 117.06(16) . . ?
N3 N2 C11 126.27(17) . . ?
N3 N2 C19 114.66(16) . . ?
C11 N2 C19 118.97(17) . . ?
C12 N3 N2 117.49(17) . . ?
C7 C2 C8 122.38(17) . . ?
C7 C2 C3 118.43(17) . . ?
C8 C2 C3 119.17(17) . . ?
N1 C3 C4 118.39(18) . . ?
N1 C3 C2 122.70(18) . . ?
C4 C3 C2 118.91(19) . . ?
C5 C4 C3 121.38(19) . . ?
C5 C4 H4 119.3 . . ?
C3 C4 H4 119.3 . . ?
C4 C5 C6 119.23(19) . . ?
C4 C5 H5 120.4 . . ?
C6 C5 H5 120.4 . . ?
C7 C6 C5 122.0(2) . . ?
C7 C6 Cl1 119.43(16) . . ?
C5 C6 Cl1 118.56(16) . . ?
C6 C7 C2 120.04(18) . . ?
C6 C7 H7 120.0 . . ?
C2 C7 H7 120.0 . . ?
C9 C8 C2 117.23(16) . . ?
C9 C8 C13 123.86(16) . . ?
C2 C8 C13 118.84(16) . . ?
C8 C9 C10 119.07(17) . . ?
C8 C9 C11 122.90(17) . . ?
C10 C9 C11 118.03(17) . . ?
N1 C10 C9 124.75(18) . . ?
N1 C10 C12 117.81(18) . . ?
C9 C10 C12 117.44(18) . . ?
O1 C11 N2 119.63(18) . . ?
O1 C11 C9 124.86(17) . . ?
N2 C11 C9 115.50(17) . . ?
N3 C12 C10 125.07(19) . . ?
N3 C12 H12 117.5 . . ?
C10 C12 H12 117.5 . . ?
C14 C13 C18 118.81(18) . . ?
C14 C13 C8 121.79(17) . . ?
C18 C13 C8 119.32(17) . . ?
C13 C14 C15 120.0(2) . . ?
C13 C14 H14 120.0 . . ?
C15 C14 H14 120.0 . . ?
C16 C15 C14 120.7(2) . . ?
C16 C15 H15 119.6 . . ?
C14 C15 H15 119.6 . . ?
C15 C16 C17 119.3(2) . . ?
C15 C16 H16 120.4 . . ?
C17 C16 H16 120.4 . . ?
C16 C17 C18 120.6(2) . . ?
C16 C17 H17 119.7 . . ?
C18 C17 H17 119.7 . . ?
C17 C18 C13 120.5(2) . . ?
C17 C18 H18 119.8 . . ?
C13 C18 H18 119.8 . . ?
N2 C19 C20 114.2(2) . . ?
N2 C19 H19A 108.7 . . ?
C20 C19 H19A 108.7 . . ?
N2 C19 H19B 108.7 . . ?
C20 C19 H19B 108.7 . . ?
H19A C19 H19B 107.6 . . ?
C21 C20 C19 127.7(3) . . ?
C21 C20 H20 116.1 . . ?
C19 C20 H20 116.1 . . ?
C20 C21 H21A 120.0 . . ?
C20 C21 H21B 120.0 . . ?
H21A C21 H21B 120.0 . . ?

loop_
_geom_bond_atom_site_label_1
_geom_bond_atom_site_label_2
_geom_bond_distance
_geom_bond_site_symmetry_2
_geom_bond_publ_flag
Cl1 C6 1.733(2) . ?
O1 C11 1.220(2) . ?
N1 C10 1.328(3) . ?
N1 C3 1.355(3) . ?
N2 N3 1.362(2) . ?
N2 C11 1.382(2) . ?
N2 C19 1.461(3) . ?
N3 C12 1.282(3) . ?
C2 C7 1.417(3) . ?
C2 C8 1.421(2) . ?
C2 C3 1.424(3) . ?
C3 C4 1.419(3) . ?
C4 C5 1.349(3) . ?
C4 H4 0.9300 . ?
C5 C6 1.407(3) . ?
C5 H5 0.9300 . ?
C6 C7 1.356(3) . ?
C7 H7 0.9300 . ?
C8 C9 1.391(3) . ?
C8 C13 1.488(2) . ?
C9 C10 1.415(3) . ?
C9 C11 1.476(3) . ?
C10 C12 1.439(3) . ?
C12 H12 0.9300 . ?
C13 C14 1.376(3) . ?
C13 C18 1.380(3) . ?
C14 C15 1.386(3) . ?
C14 H14 0.9300 . ?
C15 C16 1.365(3) . ?
C15 H15 0.9300 . ?
C16 C17 1.366(3) . ?
C16 H16 0.9300 . ?
C17 C18 1.377(3) . ?
C17 H17 0.9300 . ?
C18 H18 0.9300 . ?
C19 C20 1.472(4) . ?
C19 H19A 0.9700 . ?
C19 H19B 0.9700 . ?
C20 C21 1.250(4) . ?
C20 H20 0.9300 . ?
C21 H21A 0.9300 . ?
C21 H21B 0.9300 . ?

loop_
_geom_hbond_atom_site_label_D
_geom_hbond_atom_site_label_H
_geom_hbond_atom_site_label_A
_geom_hbond_distance_DH
_geom_hbond_distance_HA
_geom_hbond_distance_DA
_geom_hbond_angle_DHA
_geom_hbond_site_symmetry_A
_geom_hbond_publ_flag
C19 H19B O1 0.97 2.60 3.507(3) 155.0 2_656 yes

loop_
_geom_torsion_atom_site_label_1
_geom_torsion_atom_site_label_2
_geom_torsion_atom_site_label_3
_geom_torsion_atom_site_label_4
_geom_torsion
_geom_torsion_site_symmetry_1
_geom_torsion_site_symmetry_2
_geom_torsion_site_symmetry_3
_geom_torsion_site_symmetry_4
_geom_torsion_publ_flag
C11 N2 N3 C12 -3.2(3) . . . . ?
C19 N2 N3 C12 -179.5(2) . . . . ?
C10 N1 C3 C4 -179.68(18) . . . . ?
C10 N1 C3 C2 -0.2(3) . . . . ?
C7 C2 C3 N1 -179.97(18) . . . . ?
C8 C2 C3 N1 -1.2(3) . . . . ?
C7 C2 C3 C4 -0.5(3) . . . . ?
C8 C2 C3 C4 178.24(18) . . . . ?
N1 C3 C4 C5 -179.68(19) . . . . ?
C2 C3 C4 C5 0.9(3) . . . . ?
C3 C4 C5 C6 -0.3(3) . . . . ?
C4 C5 C6 C7 -0.6(3) . . . . ?
C4 C5 C6 Cl1 178.32(17) . . . . ?
C5 C6 C7 C2 0.9(3) . . . . ?
Cl1 C6 C7 C2 -177.99(15) . . . . ?
C8 C2 C7 C6 -179.04(19) . . . . ?
C3 C2 C7 C6 -0.3(3) . . . . ?
C7 C2 C8 C9 -179.53(17) . . . . ?
C3 C2 C8 C9 1.7(3) . . . . ?
C7 C2 C8 C13 3.4(3) . . . . ?
C3 C2 C8 C13 -175.34(17) . . . . ?
C2 C8 C9 C10 -1.0(3) . . . . ?
C13 C8 C9 C10 175.96(17) . . . . ?
C2 C8 C9 C11 178.56(17) . . . . ?
C13 C8 C9 C11 -4.5(3) . . . . ?
C3 N1 C10 C9 1.1(3) . . . . ?
C3 N1 C10 C12 -179.03(18) . . . . ?
C8 C9 C10 N1 -0.5(3) . . . . ?
C11 C9 C10 N1 179.95(18) . . . . ?
C8 C9 C10 C12 179.64(18) . . . . ?
C11 C9 C10 C12 0.1(3) . . . . ?
N3 N2 C11 O1 -174.02(19) . . . . ?
C19 N2 C11 O1 2.1(3) . . . . ?
N3 N2 C11 C9 5.3(3) . . . . ?
C19 N2 C11 C9 -178.51(17) . . . . ?
C8 C9 C11 O1 -3.7(3) . . . . ?
C10 C9 C11 O1 175.84(19) . . . . ?
C8 C9 C11 N2 176.97(17) . . . . ?
C10 C9 C11 N2 -3.5(3) . . . . ?
N2 N3 C12 C10 -1.0(3) . . . . ?
N1 C10 C12 N3 -177.5(2) . . . . ?
C9 C10 C12 N3 2.4(3) . . . . ?
C9 C8 C13 C14 104.9(2) . . . . ?
C2 C8 C13 C14 -78.2(2) . . . . ?
C9 C8 C13 C18 -78.2(2) . . . . ?
C2 C8 C13 C18 98.6(2) . . . . ?
C18 C13 C14 C15 0.8(3) . . . . ?
C8 C13 C14 C15 177.64(19) . . . . ?
C13 C14 C15 C16 -2.2(4) . . . . ?
C14 C15 C16 C17 1.7(4) . . . . ?
C15 C16 C17 C18 0.2(3) . . . . ?
C16 C17 C18 C13 -1.5(3) . . . . ?
C14 C13 C18 C17 1.0(3) . . . . ?
C8 C13 C18 C17 -175.91(18) . . . . ?
N3 N2 C19 C20 92.0(2) . . . . ?
C11 N2 C19 C20 -84.6(2) . . . . ?
N2 C19 C20 C21 -18.2(4) . . . . ?
